data_4028099
loop_
_publ_author_name
'Manuel Schaffroth'
'Benjamin D. Lindner'
'Vladislav Vasilenko'
'Frank Rominger'
'U. H. F. Bunz'

_publ_section_title
;
 Alkynylated Diazadioxaacenes: Syntheses and Properties
;
_journal_name_full 'Journal of Organic Chemistry'
_journal_page_first 3142
_journal_page_last 3150
_journal_paper_doi 10.1021/jo400092r
_journal_volume 78
_journal_year 2013
_chemical_formula_sum 'C36 H48 N2 O2 Si2'
_chemical_formula_weight 596.94
_chemical_name_systematic
; 
 ? 
;
_space_group_IT_number 15
_symmetry_cell_setting monoclinic
_symmetry_space_group_name_Hall '-C 2yc'
_symmetry_space_group_name_H-M 'C 1 2/c 1'
_atom_sites_solution_hydrogens geom
_atom_sites_solution_primary direct
_atom_sites_solution_secondary difmap
_audit_creation_method SHELXL-97
_cell_angle_alpha 90.00
_cell_angle_beta 107.021(1)
_cell_angle_gamma 90.00
_cell_formula_units_Z 8
_cell_length_a 31.2074(15)
_cell_length_b 8.2678(4)
_cell_length_c 28.3232(13)
_cell_measurement_reflns_used 6218
_cell_measurement_temperature 200(2)
_cell_measurement_theta_max 21.56
_cell_measurement_theta_min 2.31
_cell_volume 6987.8(6)
_computing_cell_refinement 'Bruker SAINT'
_computing_data_collection 'Bruker APEX2'
_computing_data_reduction 'Bruker SAINT'
_computing_molecular_graphics 'Bruker SHELXTL'
_computing_publication_material 'Bruker SHELXTL'
_computing_structure_refinement 'SHELXL-97 (Sheldrick, 2008)'
_computing_structure_solution 'SHELXS-97 (Sheldrick, 2008)'
_diffrn_ambient_temperature 200(2)
_diffrn_measured_fraction_theta_full 0.999
_diffrn_measured_fraction_theta_max 0.999
_diffrn_measurement_device_type 'Bruker APEX-II CCD'
_diffrn_measurement_method '\f and \w scans'
_diffrn_radiation_monochromator graphite
_diffrn_radiation_source 'fine-focus sealed tube'
_diffrn_radiation_type MoK\a
_diffrn_radiation_wavelength 0.71073
_diffrn_reflns_av_R_equivalents 0.0526
_diffrn_reflns_av_sigmaI/netI 0.0451
_diffrn_reflns_limit_h_max 35
_diffrn_reflns_limit_h_min -35
_diffrn_reflns_limit_k_max 9
_diffrn_reflns_limit_k_min -9
_diffrn_reflns_limit_l_max 32
_diffrn_reflns_limit_l_min -32
_diffrn_reflns_number 32286
_diffrn_reflns_theta_full 23.82
_diffrn_reflns_theta_max 23.82
_diffrn_reflns_theta_min 1.36
_exptl_absorpt_coefficient_mu 0.134
_exptl_absorpt_correction_T_max 0.9920
_exptl_absorpt_correction_T_min 0.9802
_exptl_absorpt_correction_type multi-scan
_exptl_crystal_colour colourless
_exptl_crystal_density_diffrn 1.135
_exptl_crystal_description plate
_exptl_crystal_F_000 2576
_exptl_crystal_size_max 0.15
_exptl_crystal_size_mid 0.13
_exptl_crystal_size_min 0.06
_refine_diff_density_max 0.250
_refine_diff_density_min -0.220
_refine_diff_density_rms 0.039
_refine_ls_extinction_method none
_refine_ls_goodness_of_fit_ref 1.031
_refine_ls_hydrogen_treatment constr
_refine_ls_matrix_type full
_refine_ls_number_parameters 479
_refine_ls_number_reflns 5387
_refine_ls_number_restraints 353
_refine_ls_restrained_S_all 1.133
_refine_ls_R_factor_all 0.0975
_refine_ls_R_factor_gt 0.0556
_refine_ls_shift/su_max 0.001
_refine_ls_shift/su_mean 0.000
_refine_ls_structure_factor_coef Fsqd
_refine_ls_weighting_details 'calc w=1/[\s^2^(Fo^2^)+(0.0668P)^2^+9.6971P] where P=(Fo^2^+2Fc^2^)/3'
_refine_ls_weighting_scheme calc
_refine_ls_wR_factor_gt 0.1431
_refine_ls_wR_factor_ref 0.1651
_reflns_number_gt 3415
_reflns_number_total 5387
_reflns_threshold_expression >2sigma(I)
_cod_data_source_file jo400092r_si_004.cif
_cod_data_source_block mas4
_cod_database_code 4028099

loop_
_symmetry_equiv_pos_as_xyz
'x, y, z'
'-x, y, -z+1/2'
'x+1/2, y+1/2, z'
'-x+1/2, y+1/2, -z+1/2'
'-x, -y, -z'
'x, -y, z-1/2'
'-x+1/2, -y+1/2, -z'
'x+1/2, -y+1/2, z-1/2'

loop_
_atom_site_label
_atom_site_type_symbol
_atom_site_fract_x
_atom_site_fract_y
_atom_site_fract_z
_atom_site_U_iso_or_equiv
_atom_site_adp_type
_atom_site_occupancy
_atom_site_symmetry_multiplicity
_atom_site_calc_flag
_atom_site_refinement_flags
_atom_site_disorder_assembly
_atom_site_disorder_group
C1 C 0.58445(12) -0.0349(5) 0.96605(14) 0.0584(10) Uani 1 1 d D . .
C2 C 0.54828(13) -0.0542(5) 0.93678(15) 0.0628(11) Uani 1 1 d D A .
C3 C 0.74914(12) 0.0960(5) 1.11303(14) 0.0535(10) Uani 1 1 d D . .
C4 C 0.78072(13) 0.1430(5) 1.14581(14) 0.0570(10) Uani 1 1 d D B .
C11 C 0.62734(11) -0.0111(5) 1.00178(14) 0.0545(10) Uani 1 1 d D . .
C12 C 0.65011(12) 0.1306(5) 1.00226(14) 0.0557(10) Uani 1 1 d D . .
O13 O 0.63026(8) 0.2462(3) 0.96725(10) 0.0718(8) Uani 1 1 d D . .
C14 C 0.65474(12) 0.3828(5) 0.96607(14) 0.0564(10) Uani 1 1 d D . .
N15 N 0.63624(11) 0.4848(4) 0.93072(12) 0.0636(9) Uani 1 1 d D . .
C16 C 0.66017(14) 0.6185(5) 0.93015(15) 0.0669(12) Uani 1 1 d D . .
H16 H 0.6480 0.6984 0.9058 0.080 Uiso 1 1 calc R . .
C17 C 0.70101(13) 0.6452(5) 0.96280(15) 0.0612(11) Uani 1 1 d D . .
H17 H 0.7169 0.7411 0.9600 0.073 Uiso 1 1 calc R . .
N18 N 0.71970(10) 0.5396(4) 0.99910(11) 0.0561(8) Uani 1 1 d D . .
C19 C 0.69639(12) 0.4098(5) 1.00008(13) 0.0522(9) Uani 1 1 d D . .
O20 O 0.71467(8) 0.3040(3) 1.03755(9) 0.0613(7) Uani 1 1 d D . .
C21 C 0.69152(11) 0.1606(5) 1.03786(13) 0.0505(9) Uani 1 1 d D . .
C22 C 0.70977(11) 0.0515(4) 1.07432(13) 0.0490(9) Uani 1 1 d D . .
C23 C 0.68774(12) -0.1014(4) 1.07436(13) 0.0513(9) Uani 1 1 d D . .
C24 C 0.70627(14) -0.2218(5) 1.10970(14) 0.0640(11) Uani 1 1 d D . .
H24 H 0.7340 -0.2023 1.1342 0.077 Uiso 1 1 calc R . .
C25 C 0.68493(16) -0.3655(5) 1.10912(16) 0.0739(13) Uani 1 1 d D . .
H25 H 0.6977 -0.4454 1.1332 0.089 Uiso 1 1 calc R . .
C26 C 0.64456(16) -0.3959(5) 1.07347(17) 0.0738(13) Uani 1 1 d D . .
H26 H 0.6299 -0.4967 1.0734 0.089 Uiso 1 1 calc R . .
C27 C 0.62572(14) -0.2833(5) 1.03872(16) 0.0639(11) Uani 1 1 d D . .
H27 H 0.5980 -0.3064 1.0147 0.077 Uiso 1 1 calc R . .
C28 C 0.64674(12) -0.1321(5) 1.03779(13) 0.0521(10) Uani 1 1 d D . .
Si1 Si 0.49287(3) -0.08576(14) 0.89211(4) 0.0585(3) Uani 1 1 d DU . .
C31 C 0.45316(12) -0.1491(5) 0.92727(15) 0.0668(11) Uani 1 1 d DU A .
H31 H 0.4524 -0.0570 0.9499 0.080 Uiso 1 1 calc R . .
C32 C 0.40514(13) -0.1697(6) 0.89445(17) 0.0820(14) Uani 1 1 d DU . .
H32A H 0.3960 -0.0730 0.8739 0.123 Uiso 1 1 calc R A .
H32B H 0.3852 -0.1848 0.9151 0.123 Uiso 1 1 calc R . .
H32C H 0.4033 -0.2645 0.8732 0.123 Uiso 1 1 calc R . .
C33 C 0.46823(17) -0.2945(7) 0.96029(19) 0.1058(18) Uani 1 1 d DU . .
H33A H 0.4989 -0.2772 0.9814 0.159 Uiso 1 1 calc R A .
H33B H 0.4673 -0.3910 0.9399 0.159 Uiso 1 1 calc R . .
H33C H 0.4482 -0.3096 0.9809 0.159 Uiso 1 1 calc R . .
C34 C 0.5011(5) -0.2332(17) 0.8458(4) 0.100(4) Uani 0.625(19) 1 d PDU A 1
H34 H 0.5258 -0.1740 0.8372 0.120 Uiso 0.625(19) 1 calc PR A 1
C35 C 0.5276(6) -0.3805(15) 0.8674(7) 0.170(6) Uani 0.625(19) 1 d PDU A 1
H35A H 0.5452 -0.3583 0.9015 0.255 Uiso 0.625(19) 1 calc PR A 1
H35B H 0.5478 -0.4089 0.8479 0.255 Uiso 0.625(19) 1 calc PR A 1
H35C H 0.5071 -0.4707 0.8668 0.255 Uiso 0.625(19) 1 calc PR A 1
C36 C 0.4696(7) -0.231(3) 0.7979(6) 0.259(15) Uani 0.625(19) 1 d PDU A 1
H36A H 0.4516 -0.1322 0.7939 0.388 Uiso 0.625(19) 1 calc PR A 1
H36B H 0.4500 -0.3257 0.7939 0.388 Uiso 0.625(19) 1 calc PR A 1
H36C H 0.4857 -0.2337 0.7729 0.388 Uiso 0.625(19) 1 calc PR A 1
C37 C 0.47444(16) 0.1104(6) 0.86009(19) 0.0905(15) Uani 1 1 d DU A .
H37 H 0.4463 0.0879 0.8329 0.109 Uiso 1 1 calc R . .
C38 C 0.4628(2) 0.2360(6) 0.8929(3) 0.137(3) Uani 1 1 d DU . .
H38A H 0.4403 0.1920 0.9074 0.206 Uiso 1 1 calc R A .
H38B H 0.4507 0.3323 0.8734 0.206 Uiso 1 1 calc R . .
H38C H 0.4898 0.2653 0.9194 0.206 Uiso 1 1 calc R . .
C39 C 0.5088(2) 0.1787(8) 0.8354(2) 0.139(2) Uani 1 1 d DU . .
H39A H 0.5156 0.0963 0.8139 0.208 Uiso 1 1 calc R A .
H39B H 0.5363 0.2088 0.8610 0.208 Uiso 1 1 calc R . .
H39C H 0.4961 0.2744 0.8159 0.208 Uiso 1 1 calc R . .
Si2 Si 0.82635(3) 0.24428(13) 1.19292(4) 0.0567(3) Uani 1 1 d DU . .
C41 C 0.8741(2) 0.0924(9) 1.2047(4) 0.075(3) Uani 0.505(8) 1 d PDU B 1
H41 H 0.8809 0.0788 1.1725 0.090 Uiso 0.505(8) 1 calc PR B 1
C42 C 0.9171(2) 0.1547(11) 1.2413(3) 0.089(4) Uani 0.505(8) 1 d PDU B 1
H42A H 0.9210 0.2695 1.2350 0.134 Uiso 0.505(8) 1 calc PR B 1
H42B H 0.9428 0.0932 1.2375 0.134 Uiso 0.505(8) 1 calc PR B 1
H42C H 0.9153 0.1415 1.2751 0.134 Uiso 0.505(8) 1 calc PR B 1
C43 C 0.8612(3) -0.0711(8) 1.2183(5) 0.108(5) Uani 0.505(8) 1 d PDU B 1
H43A H 0.8317 -0.1006 1.1960 0.162 Uiso 0.505(8) 1 calc PR B 1
H43B H 0.8598 -0.0692 1.2524 0.162 Uiso 0.505(8) 1 calc PR B 1
H43C H 0.8835 -0.1508 1.2153 0.162 Uiso 0.505(8) 1 calc PR B 1
C44 C 0.8526(3) 0.3794(10) 1.1564(3) 0.068(3) Uani 0.588(7) 1 d PDU B 1
H44 H 0.8690 0.3044 1.1401 0.082 Uiso 0.588(7) 1 calc PR B 1
C45 C 0.8201(3) 0.4687(11) 1.1141(3) 0.092(3) Uani 0.588(7) 1 d PDU B 1
H45A H 0.7984 0.3920 1.0940 0.137 Uiso 0.588(7) 1 calc PR B 1
H45B H 0.8366 0.5206 1.0937 0.137 Uiso 0.588(7) 1 calc PR B 1
H45C H 0.8042 0.5512 1.1274 0.137 Uiso 0.588(7) 1 calc PR B 1
C46 C 0.8886(3) 0.4912(10) 1.1874(3) 0.101(3) Uani 0.588(7) 1 d PDU B 1
H46A H 0.9095 0.4288 1.2137 0.152 Uiso 0.588(7) 1 calc PR B 1
H46B H 0.8746 0.5759 1.2020 0.152 Uiso 0.588(7) 1 calc PR B 1
H46C H 0.9050 0.5409 1.1664 0.152 Uiso 0.588(7) 1 calc PR B 1
C47 C 0.8085(3) 0.2754(13) 1.2489(3) 0.0693(17) Uani 0.475(7) 1 d PDU B 1
H47 H 0.8137 0.1699 1.2670 0.083 Uiso 0.475(7) 1 calc PR B 1
C48 C 0.8362(7) 0.402(4) 1.2854(9) 0.102(5) Uani 0.475(7) 1 d PDU B 1
H48A H 0.8682 0.3797 1.2914 0.154 Uiso 0.475(7) 1 calc PR B 1
H48B H 0.8288 0.3954 1.3167 0.154 Uiso 0.475(7) 1 calc PR B 1
H48C H 0.8293 0.5103 1.2714 0.154 Uiso 0.475(7) 1 calc PR B 1
C49 C 0.7588(5) 0.316(3) 1.2413(9) 0.147(11) Uani 0.475(7) 1 d PDU B 1
H49A H 0.7400 0.2293 1.2227 0.220 Uiso 0.475(7) 1 calc PR B 1
H49B H 0.7514 0.4180 1.2229 0.220 Uiso 0.475(7) 1 calc PR B 1
H49C H 0.7534 0.3281 1.2735 0.220 Uiso 0.475(7) 1 calc PR B 1
C41B C 0.8679(3) 0.1011(10) 1.2331(3) 0.071(3) Uani 0.495(8) 1 d PDU B 2
H41B H 0.8905 0.1673 1.2579 0.085 Uiso 0.495(8) 1 calc PR B 2
C42B C 0.8465(4) -0.0141(15) 1.2616(5) 0.130(5) Uani 0.495(8) 1 d PDU B 2
H42D H 0.8319 0.0483 1.2820 0.156 Uiso 0.495(8) 1 calc PR B 2
H42E H 0.8696 -0.0838 1.2828 0.156 Uiso 0.495(8) 1 calc PR B 2
H42F H 0.8241 -0.0811 1.2382 0.156 Uiso 0.495(8) 1 calc PR B 2
C43B C 0.8927(5) 0.0076(18) 1.2032(5) 0.149(9) Uani 0.495(8) 1 d PDU B 2
H43D H 0.9062 0.0836 1.1851 0.178 Uiso 0.495(8) 1 calc PR B 2
H43E H 0.8717 -0.0632 1.1798 0.178 Uiso 0.495(8) 1 calc PR B 2
H43F H 0.9163 -0.0579 1.2254 0.178 Uiso 0.495(8) 1 calc PR B 2
C44B C 0.8386(4) 0.4435(11) 1.1668(4) 0.068(4) Uani 0.412(7) 1 d PDU B 2
H44B H 0.8636 0.4975 1.1922 0.082 Uiso 0.412(7) 1 calc PR B 2
C45B C 0.8540(4) 0.4139(13) 1.1205(4) 0.077(4) Uani 0.412(7) 1 d PDU B 2
H45D H 0.8802 0.3424 1.1290 0.093 Uiso 0.412(7) 1 calc PR B 2
H45E H 0.8619 0.5173 1.1084 0.093 Uiso 0.412(7) 1 calc PR B 2
H45F H 0.8296 0.3632 1.0948 0.093 Uiso 0.412(7) 1 calc PR B 2
C46B C 0.7989(3) 0.5546(10) 1.1546(4) 0.083(4) Uani 0.412(7) 1 d PDU B 2
H46D H 0.7901 0.5760 1.1846 0.100 Uiso 0.412(7) 1 calc PR B 2
H46E H 0.7739 0.5037 1.1298 0.100 Uiso 0.412(7) 1 calc PR B 2
H46F H 0.8067 0.6566 1.1416 0.100 Uiso 0.412(7) 1 calc PR B 2
C47B C 0.7974(3) 0.3791(11) 1.2289(3) 0.0693(17) Uani 0.525(7) 1 d PDU B 2
H47B H 0.7863 0.4771 1.2083 0.083 Uiso 0.525(7) 1 calc PR B 2
C48B C 0.8308(6) 0.437(3) 1.2774(7) 0.102(5) Uani 0.525(7) 1 d PDU B 2
H48D H 0.8555 0.4950 1.2701 0.123 Uiso 0.525(7) 1 calc PR B 2
H48E H 0.8427 0.3432 1.2983 0.123 Uiso 0.525(7) 1 calc PR B 2
H48F H 0.8155 0.5091 1.2947 0.123 Uiso 0.525(7) 1 calc PR B 2
C49B C 0.7578(4) 0.2991(17) 1.2384(5) 0.079(4) Uani 0.525(7) 1 d PDU B 2
H49D H 0.7345 0.2823 1.2070 0.094 Uiso 0.525(7) 1 calc PR B 2
H49E H 0.7460 0.3681 1.2599 0.094 Uiso 0.525(7) 1 calc PR B 2
H49F H 0.7668 0.1945 1.2545 0.094 Uiso 0.525(7) 1 calc PR B 2
C34B C 0.4960(6) -0.268(2) 0.8526(7) 0.093(6) Uani 0.375(19) 1 d PDU A 2
H34B H 0.4884 -0.3654 0.8696 0.112 Uiso 0.375(19) 1 calc PR A 2
C35B C 0.5438(5) -0.292(3) 0.8494(6) 0.105(8) Uani 0.375(19) 1 d PDU A 2
H35D H 0.5653 -0.2652 0.8813 0.126 Uiso 0.375(19) 1 calc PR A 2
H35E H 0.5487 -0.2214 0.8237 0.126 Uiso 0.375(19) 1 calc PR A 2
H35F H 0.5479 -0.4052 0.8412 0.126 Uiso 0.375(19) 1 calc PR A 2
C36B C 0.4628(5) -0.260(4) 0.8029(9) 0.156(12) Uani 0.375(19) 1 d PDU A 2
H36D H 0.4324 -0.2633 0.8062 0.187 Uiso 0.375(19) 1 calc PR A 2
H36E H 0.4671 -0.3522 0.7830 0.187 Uiso 0.375(19) 1 calc PR A 2
H36F H 0.4669 -0.1590 0.7866 0.187 Uiso 0.375(19) 1 calc PR A 2

loop_
_atom_site_aniso_label
_atom_site_aniso_U_11
_atom_site_aniso_U_22
_atom_site_aniso_U_33
_atom_site_aniso_U_23
_atom_site_aniso_U_13
_atom_site_aniso_U_12
C1 0.047(2) 0.064(3) 0.063(3) -0.010(2) 0.015(2) -0.013(2)
C2 0.051(2) 0.072(3) 0.065(3) -0.010(2) 0.014(2) -0.015(2)
C3 0.049(2) 0.060(2) 0.051(2) 0.001(2) 0.015(2) -0.001(2)
C4 0.055(2) 0.060(3) 0.050(2) 0.003(2) 0.008(2) -0.003(2)
C11 0.042(2) 0.064(3) 0.059(3) -0.014(2) 0.0172(19) -0.011(2)
C12 0.044(2) 0.064(3) 0.054(2) -0.002(2) 0.0070(18) -0.005(2)
O13 0.0477(15) 0.0740(19) 0.0758(19) 0.0081(16) -0.0101(14) -0.0163(15)
C14 0.049(2) 0.058(3) 0.055(3) -0.005(2) 0.006(2) -0.006(2)
N15 0.060(2) 0.060(2) 0.062(2) -0.0013(18) 0.0019(17) -0.0013(18)
C16 0.071(3) 0.056(3) 0.065(3) 0.001(2) 0.006(2) 0.000(2)
C17 0.062(3) 0.056(3) 0.064(3) -0.001(2) 0.016(2) -0.008(2)
N18 0.0542(19) 0.056(2) 0.056(2) -0.0023(17) 0.0128(16) -0.0063(16)
C19 0.045(2) 0.058(2) 0.051(2) -0.005(2) 0.0104(18) -0.005(2)
O20 0.0460(15) 0.0635(17) 0.0620(17) 0.0079(14) -0.0035(13) -0.0143(13)
C21 0.038(2) 0.058(2) 0.051(2) -0.004(2) 0.0065(18) -0.0108(18)
C22 0.038(2) 0.061(2) 0.049(2) -0.0061(19) 0.0138(18) -0.0022(18)
C23 0.052(2) 0.057(2) 0.049(2) -0.008(2) 0.0219(19) -0.005(2)
C24 0.067(3) 0.073(3) 0.051(2) -0.004(2) 0.016(2) -0.005(2)
C25 0.091(3) 0.066(3) 0.065(3) 0.007(2) 0.024(3) -0.012(3)
C26 0.088(3) 0.062(3) 0.077(3) -0.008(3) 0.033(3) -0.021(3)
C27 0.061(3) 0.069(3) 0.068(3) -0.016(2) 0.029(2) -0.020(2)
C28 0.046(2) 0.063(3) 0.053(2) -0.010(2) 0.0218(19) -0.0088(19)
Si1 0.0431(6) 0.0698(8) 0.0590(7) -0.0086(6) 0.0092(5) -0.0064(5)
C31 0.055(2) 0.074(3) 0.068(3) -0.005(2) 0.013(2) -0.014(2)
C32 0.053(2) 0.106(4) 0.084(3) -0.001(3) 0.016(2) -0.016(3)
C33 0.090(4) 0.130(5) 0.092(4) 0.033(3) 0.016(3) -0.018(3)
C34 0.063(8) 0.137(8) 0.092(8) -0.051(7) 0.011(6) -0.004(6)
C35 0.177(14) 0.084(8) 0.275(17) -0.047(9) 0.107(12) 0.008(8)
C36 0.28(3) 0.35(3) 0.096(11) -0.118(14) -0.024(11) -0.02(2)
C37 0.073(3) 0.095(3) 0.110(4) 0.026(3) 0.036(3) 0.010(3)
C38 0.174(6) 0.081(4) 0.192(7) 0.022(4) 0.110(6) 0.030(4)
C39 0.130(5) 0.131(5) 0.185(6) 0.064(5) 0.094(5) 0.015(4)
Si2 0.0481(6) 0.0632(7) 0.0510(7) -0.0017(5) 0.0024(5) -0.0040(5)
C41 0.064(6) 0.087(6) 0.051(7) -0.007(5) -0.018(5) 0.001(5)
C42 0.062(5) 0.099(7) 0.085(7) -0.012(6) -0.013(5) 0.003(5)
C43 0.074(7) 0.071(6) 0.145(13) 0.005(7) -0.022(8) 0.006(5)
C44 0.054(5) 0.071(6) 0.074(6) -0.003(5) 0.010(4) -0.008(4)
C45 0.086(6) 0.088(7) 0.098(7) 0.033(5) 0.022(5) -0.010(5)
C46 0.086(6) 0.096(7) 0.120(7) -0.021(5) 0.026(5) -0.042(5)
C47 0.064(4) 0.080(6) 0.061(5) -0.005(3) 0.013(3) -0.007(4)
C48 0.105(5) 0.131(11) 0.070(6) -0.034(8) 0.024(5) -0.022(6)
C49 0.074(8) 0.22(3) 0.146(19) -0.100(16) 0.030(10) -0.007(12)
C41B 0.079(7) 0.088(7) 0.039(6) 0.007(5) 0.007(5) 0.015(5)
C42B 0.121(10) 0.150(12) 0.126(11) 0.076(9) 0.050(8) 0.039(8)
C43B 0.174(16) 0.189(19) 0.100(10) 0.054(11) 0.067(10) 0.122(14)
C44B 0.072(8) 0.058(7) 0.080(8) -0.003(6) 0.030(7) -0.004(5)
C45B 0.075(8) 0.074(8) 0.094(9) 0.000(7) 0.042(8) 0.000(7)
C46B 0.093(8) 0.065(7) 0.107(9) 0.023(6) 0.053(7) 0.020(6)
C47B 0.064(4) 0.080(6) 0.061(5) -0.005(3) 0.013(3) -0.007(4)
C48B 0.105(5) 0.131(11) 0.070(6) -0.034(8) 0.024(5) -0.022(6)
C49B 0.097(8) 0.084(10) 0.068(10) 0.016(7) 0.045(7) -0.007(7)
C34B 0.089(13) 0.099(10) 0.098(12) -0.020(10) 0.037(9) 0.001(12)
C35B 0.078(9) 0.124(18) 0.103(12) -0.042(11) 0.013(8) 0.040(10)
C36B 0.037(8) 0.27(3) 0.152(17) -0.154(19) 0.009(8) -0.030(11)

loop_
_atom_type_symbol
_atom_type_description
_atom_type_scat_dispersion_real
_atom_type_scat_dispersion_imag
_atom_type_scat_source
C C 0.0033 0.0016 'International Tables Vol C Tables 4.2.6.8 and 6.1.1.4'
H H 0.0000 0.0000 'International Tables Vol C Tables 4.2.6.8 and 6.1.1.4'
N N 0.0061 0.0033 'International Tables Vol C Tables 4.2.6.8 and 6.1.1.4'
O O 0.0106 0.0060 'International Tables Vol C Tables 4.2.6.8 and 6.1.1.4'
Si Si 0.0817 0.0704 'International Tables Vol C Tables 4.2.6.8 and 6.1.1.4'

loop_
_geom_angle_atom_site_label_1
_geom_angle_atom_site_label_2
_geom_angle_atom_site_label_3
_geom_angle
C2 C1 C11 178.9(4)
C1 C2 Si1 179.5(4)
C4 C3 C22 175.5(4)
C3 C4 Si2 171.8(4)
C12 C11 C28 118.8(3)
C12 C11 C1 119.9(4)
C28 C11 C1 121.3(3)
C11 C12 O13 117.5(3)
C11 C12 C21 121.5(4)
O13 C12 C21 121.0(3)
C14 O13 C12 116.8(3)
N15 C14 O13 115.2(3)
N15 C14 C19 122.7(4)
O13 C14 C19 122.1(3)
C14 N15 C16 114.8(3)
N15 C16 C17 122.9(4)
N15 C16 H16 118.6
C17 C16 H16 118.6
N18 C17 C16 121.8(4)
N18 C17 H17 119.1
C16 C17 H17 119.1
C19 N18 C17 115.6(3)
N18 C19 O20 115.9(3)
N18 C19 C14 122.2(4)
O20 C19 C14 121.9(3)
C19 O20 C21 116.9(3)
C22 C21 O20 117.8(3)
C22 C21 C12 121.2(3)
O20 C21 C12 121.0(3)
C21 C22 C3 118.9(3)
C21 C22 C23 119.2(3)
C3 C22 C23 121.8(3)
C24 C23 C28 119.2(3)
C24 C23 C22 121.6(3)
C28 C23 C22 119.2(3)
C25 C24 C23 120.7(4)
C25 C24 H24 119.7
C23 C24 H24 119.7
C24 C25 C26 120.3(4)
C24 C25 H25 119.9
C26 C25 H25 119.9
C27 C26 C25 120.8(4)
C27 C26 H26 119.6
C25 C26 H26 119.6
C26 C27 C28 120.9(4)
C26 C27 H27 119.5
C28 C27 H27 119.5
C23 C28 C27 118.0(4)
C23 C28 C11 120.0(3)
C27 C28 C11 122.0(4)
C2 Si1 C34 106.3(4)
C2 Si1 C37 107.8(2)
C34 Si1 C37 108.3(5)
C2 Si1 C31 107.97(18)
C34 Si1 C31 116.1(6)
C37 Si1 C31 110.1(2)
C2 Si1 C34B 108.6(6)
C34 Si1 C34B 12.3(11)
C37 Si1 C34B 117.8(7)
C31 Si1 C34B 104.3(6)
C33 C31 C32 111.2(4)
C33 C31 Si1 114.6(3)
C32 C31 Si1 113.0(3)
C33 C31 H31 105.7
C32 C31 H31 105.7
Si1 C31 H31 105.7
C31 C32 H32A 109.5
C31 C32 H32B 109.5
H32A C32 H32B 109.5
C31 C32 H32C 109.5
H32A C32 H32C 109.5
H32B C32 H32C 109.5
C31 C33 H33A 109.5
C31 C33 H33B 109.5
H33A C33 H33B 109.5
C31 C33 H33C 109.5
H33A C33 H33C 109.5
H33B C33 H33C 109.5
C36 C34 C35 122.9(13)
C36 C34 Si1 117.6(9)
C35 C34 Si1 114.7(9)
C36 C34 H34 97.2
C35 C34 H34 97.2
Si1 C34 H34 97.2
C34 C35 H35A 109.5
C34 C35 H35B 109.5
H35A C35 H35B 109.5
C34 C35 H35C 109.5
H35A C35 H35C 109.5
H35B C35 H35C 109.5
C34 C36 H36A 109.5
C34 C36 H36B 109.5
H36A C36 H36B 109.5
C34 C36 H36C 109.5
H36A C36 H36C 109.5
H36B C36 H36C 109.5
C38 C37 C39 110.5(5)
C38 C37 Si1 113.2(4)
C39 C37 Si1 112.4(3)
C38 C37 H37 106.7
C39 C37 H37 106.7
Si1 C37 H37 106.7
C37 C38 H38A 109.5
C37 C38 H38B 109.5
H38A C38 H38B 109.5
C37 C38 H38C 109.5
H38A C38 H38C 109.5
H38B C38 H38C 109.5
C37 C39 H39A 109.5
C37 C39 H39B 109.5
H39A C39 H39B 109.5
C37 C39 H39C 109.5
H39A C39 H39C 109.5
H39B C39 H39C 109.5
C4 Si2 C47 108.7(3)
C4 Si2 C44 104.0(3)
C47 Si2 C44 133.2(4)
C4 Si2 C41B 113.8(3)
C47 Si2 C41B 84.0(4)
C44 Si2 C41B 112.1(4)
C4 Si2 C44B 108.3(4)
C47 Si2 C44B 111.2(5)
C44 Si2 C44B 24.5(3)
C41B Si2 C44B 127.3(5)
C4 Si2 C41 103.1(3)
C47 Si2 C41 111.1(5)
C44 Si2 C41 92.5(4)
C41B Si2 C41 27.1(3)
C44B Si2 C41 114.0(4)
C4 Si2 C47B 105.4(3)
C47 Si2 C47B 31.8(3)
C44 Si2 C47B 107.5(4)
C41B Si2 C47B 113.3(4)
C44B Si2 C47B 83.2(4)
C41 Si2 C47B 139.6(4)
C43 C41 C42 112.4(6)
C43 C41 Si2 112.7(6)
C42 C41 Si2 112.6(6)
C43 C41 H41 106.2
C42 C41 H41 106.2
Si2 C41 H41 106.2
C41 C42 H42A 109.5
C41 C42 H42B 109.5
H42A C42 H42B 109.5
C41 C42 H42C 109.5
H42A C42 H42C 109.5
H42B C42 H42C 109.5
C41 C43 H43A 109.5
C41 C43 H43B 109.5
H43A C43 H43B 109.5
C41 C43 H43C 109.5
H43A C43 H43C 109.5
H43B C43 H43C 109.5
C45 C44 C46 111.8(7)
C45 C44 Si2 115.4(6)
C46 C44 Si2 114.4(6)
C45 C44 H44 104.6
C46 C44 H44 104.6
Si2 C44 H44 104.6
C44 C45 H45A 109.5
C44 C45 H45B 109.5
H45A C45 H45B 109.5
C44 C45 H45C 109.5
H45A C45 H45C 109.5
H45B C45 H45C 109.5
C44 C46 H46A 109.5
C44 C46 H46B 109.5
H46A C46 H46B 109.5
C44 C46 H46C 109.5
H46A C46 H46C 109.5
H46B C46 H46C 109.5
C49 C47 C48 106.8(12)
C49 C47 Si2 117.1(10)
C48 C47 Si2 114.7(10)
C49 C47 H47 105.8
C48 C47 H47 105.8
Si2 C47 H47 105.8
C47 C48 H48A 109.5
C47 C48 H48B 109.5
H48A C48 H48B 109.5
C47 C48 H48C 109.5
H48A C48 H48C 109.5
H48B C48 H48C 109.5
C47 C49 H49A 109.5
C47 C49 H49B 109.5
H49A C49 H49B 109.5
C47 C49 H49C 109.5
H49A C49 H49C 109.5
H49B C49 H49C 109.5
C43B C41B C42B 110.6(8)
C43B C41B Si2 110.9(6)
C42B C41B Si2 112.6(6)
C43B C41B H41B 107.5
C42B C41B H41B 107.5
Si2 C41B H41B 107.5
C41B C42B H42D 109.5
C41B C42B H42E 109.5
H42D C42B H42E 109.5
C41B C42B H42F 109.5
H42D C42B H42F 109.5
H42E C42B H42F 109.5
C41B C43B H43D 109.5
C41B C43B H43E 109.5
H43D C43B H43E 109.5
C41B C43B H43F 109.5
H43D C43B H43F 109.5
H43E C43B H43F 109.5
C46B C44B C45B 110.1(8)
C46B C44B Si2 112.1(6)
C45B C44B Si2 110.1(7)
C46B C44B H44B 108.1
C45B C44B H44B 108.1
Si2 C44B H44B 108.1
C44B C45B H45D 109.5
C44B C45B H45E 109.5
H45D C45B H45E 109.5
C44B C45B H45F 109.5
H45D C45B H45F 109.5
H45E C45B H45F 109.5
C44B C46B H46D 109.5
C44B C46B H46E 109.5
H46D C46B H46E 109.5
C44B C46B H46F 109.5
H46D C46B H46F 109.5
H46E C46B H46F 109.5
C49B C47B C48B 111.0(8)
C49B C47B Si2 112.6(6)
C48B C47B Si2 110.8(7)
C49B C47B H47B 107.4
C48B C47B H47B 107.4
Si2 C47B H47B 107.4
C47B C48B H48D 109.5
C47B C48B H48E 109.5
H48D C48B H48E 109.5
C47B C48B H48F 109.5
H48D C48B H48F 109.5
H48E C48B H48F 109.5
C47B C49B H49D 109.5
C47B C49B H49E 109.5
H49D C49B H49E 109.5
C47B C49B H49F 109.5
H49D C49B H49F 109.5
H49E C49B H49F 109.5
C36B C34B C35B 111.7(10)
C36B C34B Si1 112.4(9)
C35B C34B Si1 110.9(8)
C36B C34B H34B 107.2
C35B C34B H34B 107.2
Si1 C34B H34B 107.2
C34B C35B H35D 109.5
C34B C35B H35E 109.5
H35D C35B H35E 109.5
C34B C35B H35F 109.5
H35D C35B H35F 109.5
H35E C35B H35F 109.5
C34B C36B H36D 109.5
C34B C36B H36E 109.5
H36D C36B H36E 109.5
C34B C36B H36F 109.5
H36D C36B H36F 109.5
H36E C36B H36F 109.5

loop_
_geom_bond_atom_site_label_1
_geom_bond_atom_site_label_2
_geom_bond_distance
C1 C2 1.200(5)
C1 C11 1.436(5)
C2 Si1 1.838(4)
C3 C4 1.204(5)
C3 C22 1.435(5)
C4 Si2 1.843(4)
C11 C12 1.368(5)
C11 C28 1.430(5)
C12 O13 1.386(4)
C12 C21 1.409(5)
O13 C14 1.369(4)
C14 N15 1.307(4)
C14 C19 1.391(5)
N15 C16 1.337(5)
C16 C17 1.356(5)
C16 H16 0.9500
C17 N18 1.345(4)
C17 H17 0.9500
N18 C19 1.301(4)
C19 O20 1.365(4)
O20 C21 1.390(4)
C21 C22 1.364(5)
C22 C23 1.439(5)
C23 C24 1.410(5)
C23 C28 1.414(5)
C24 C25 1.360(5)
C24 H24 0.9500
C25 C26 1.387(6)
C25 H25 0.9500
C26 C27 1.357(5)
C26 H26 0.9500
C27 C28 1.416(5)
C27 H27 0.9500
Si1 C34 1.862(8)
Si1 C37 1.865(5)
Si1 C31 1.877(4)
Si1 C34B 1.897(10)
C31 C33 1.511(6)
C31 C32 1.524(5)
C31 H31 1.0000
C32 H32A 0.9800
C32 H32B 0.9800
C32 H32C 0.9800
C33 H33A 0.9800
C33 H33B 0.9800
C33 H33C 0.9800
C34 C36 1.425(11)
C34 C35 1.497(13)
C34 H34 1.0000
C35 H35A 0.9800
C35 H35B 0.9800
C35 H35C 0.9800
C36 H36A 0.9800
C36 H36B 0.9800
C36 H36C 0.9800
C37 C38 1.507(7)
C37 C39 1.546(6)
C37 H37 1.0000
C38 H38A 0.9800
C38 H38B 0.9800
C38 H38C 0.9800
C39 H39A 0.9800
C39 H39B 0.9800
C39 H39C 0.9800
Si2 C47 1.847(8)
Si2 C44 1.867(8)
Si2 C41B 1.876(7)
Si2 C44B 1.890(8)
Si2 C41 1.902(7)
Si2 C47B 1.907(7)
C41 C43 1.493(8)
C41 C42 1.527(8)
C41 H41 1.0000
C42 H42A 0.9800
C42 H42B 0.9800
C42 H42C 0.9800
C43 H43A 0.9800
C43 H43B 0.9800
C43 H43C 0.9800
C44 C45 1.515(10)
C44 C46 1.520(9)
C44 H44 1.0000
C45 H45A 0.9800
C45 H45B 0.9800
C45 H45C 0.9800
C46 H46A 0.9800
C46 H46B 0.9800
C46 H46C 0.9800
C47 C49 1.540(13)
C47 C48 1.545(13)
C47 H47 1.0000
C48 H48A 0.9800
C48 H48B 0.9800
C48 H48C 0.9800
C49 H49A 0.9800
C49 H49B 0.9800
C49 H49C 0.9800
C41B C43B 1.516(9)
C41B C42B 1.522(10)
C41B H41B 1.0000
C42B H42D 0.9800
C42B H42E 0.9800
C42B H42F 0.9800
C43B H43D 0.9800
C43B H43E 0.9800
C43B H43F 0.9800
C44B C46B 1.498(9)
C44B C45B 1.541(10)
C44B H44B 1.0000
C45B H45D 0.9800
C45B H45E 0.9800
C45B H45F 0.9800
C46B H46D 0.9800
C46B H46E 0.9800
C46B H46F 0.9800
C47B C49B 1.494(9)
C47B C48B 1.537(10)
C47B H47B 1.0000
C48B H48D 0.9800
C48B H48E 0.9800
C48B H48F 0.9800
C49B H49D 0.9800
C49B H49E 0.9800
C49B H49F 0.9800
C34B C36B 1.485(11)
C34B C35B 1.534(11)
C34B H34B 1.0000
C35B H35D 0.9800
C35B H35E 0.9800
C35B H35F 0.9800
C36B H36D 0.9800
C36B H36E 0.9800
C36B H36F 0.9800

loop_
_geom_torsion_atom_site_label_1
_geom_torsion_atom_site_label_2
_geom_torsion_atom_site_label_3
_geom_torsion_atom_site_label_4
_geom_torsion
C11 C1 C2 Si1 -85(52)
C22 C3 C4 Si2 -28(7)
C2 C1 C11 C12 -103(25)
C2 C1 C11 C28 76(26)
C28 C11 C12 O13 -179.4(3)
C1 C11 C12 O13 -0.4(5)
C28 C11 C12 C21 -1.3(6)
C1 C11 C12 C21 177.7(3)
C11 C12 O13 C14 -175.8(3)
C21 C12 O13 C14 6.1(5)
C12 O13 C14 N15 176.0(3)
C12 O13 C14 C19 -3.8(5)
O13 C14 N15 C16 179.4(3)
C19 C14 N15 C16 -0.9(6)
C14 N15 C16 C17 1.7(6)
N15 C16 C17 N18 -1.9(7)
C16 C17 N18 C19 1.2(6)
C17 N18 C19 O20 -178.5(3)
C17 N18 C19 C14 -0.5(5)
N15 C14 C19 N18 0.4(6)
O13 C14 C19 N18 -179.9(4)
N15 C14 C19 O20 178.2(4)
O13 C14 C19 O20 -2.0(6)
N18 C19 O20 C21 -176.7(3)
C14 C19 O20 C21 5.3(5)
C19 O20 C21 C22 178.5(3)
C19 O20 C21 C12 -2.8(5)
C11 C12 C21 C22 -2.3(6)
O13 C12 C21 C22 175.7(3)
C11 C12 C21 O20 179.1(3)
O13 C12 C21 O20 -2.9(6)
O20 C21 C22 C3 6.2(5)
C12 C21 C22 C3 -172.6(3)
O20 C21 C22 C23 -177.1(3)
C12 C21 C22 C23 4.2(5)
C4 C3 C22 C21 48(5)
C4 C3 C22 C23 -129(5)
C21 C22 C23 C24 176.8(3)
C3 C22 C23 C24 -6.6(5)
C21 C22 C23 C28 -2.6(5)
C3 C22 C23 C28 174.0(3)
C28 C23 C24 C25 -0.6(6)
C22 C23 C24 C25 180.0(4)
C23 C24 C25 C26 0.3(6)
C24 C25 C26 C27 0.0(7)
C25 C26 C27 C28 0.1(6)
C24 C23 C28 C27 0.7(5)
C22 C23 C28 C27 -179.9(3)
C24 C23 C28 C11 179.7(3)
C22 C23 C28 C11 -0.9(5)
C26 C27 C28 C23 -0.5(6)
C26 C27 C28 C11 -179.5(4)
C12 C11 C28 C23 2.8(5)
C1 C11 C28 C23 -176.2(3)
C12 C11 C28 C27 -178.2(4)
C1 C11 C28 C27 2.8(6)
C1 C2 Si1 C34 -65(43)
C1 C2 Si1 C37 179(100)
C1 C2 Si1 C31 60(43)
C1 C2 Si1 C34B -52(43)
C2 Si1 C31 C33 -54.6(4)
C34 Si1 C31 C33 64.6(5)
C37 Si1 C31 C33 -172.0(3)
C34B Si1 C31 C33 60.8(8)
C2 Si1 C31 C32 176.6(3)
C34 Si1 C31 C32 -64.2(5)
C37 Si1 C31 C32 59.2(4)
C34B Si1 C31 C32 -68.0(8)
C2 Si1 C34 C36 -155.2(16)
C37 Si1 C34 C36 -39.6(17)
C31 Si1 C34 C36 84.8(16)
C34B Si1 C34 C36 102(5)
C2 Si1 C34 C35 48.4(18)
C37 Si1 C34 C35 164.0(15)
C31 Si1 C34 C35 -71.7(17)
C34B Si1 C34 C35 -54(4)
C2 Si1 C37 C38 -70.3(4)
C34 Si1 C37 C38 175.1(7)
C31 Si1 C37 C38 47.2(5)
C34B Si1 C37 C38 166.5(7)
C2 Si1 C37 C39 55.9(5)
C34 Si1 C37 C39 -58.8(7)
C31 Si1 C37 C39 173.4(4)
C34B Si1 C37 C39 -67.3(8)
C3 C4 Si2 C47 92(3)
C3 C4 Si2 C44 -54(3)
C3 C4 Si2 C41B -176(2)
C3 C4 Si2 C44B -29(3)
C3 C4 Si2 C41 -150(3)
C3 C4 Si2 C47B 59(3)
C4 Si2 C41 C43 -54.5(8)
C47 Si2 C41 C43 61.8(9)
C44 Si2 C41 C43 -159.5(8)
C41B Si2 C41 C43 62.6(11)
C44B Si2 C41 C43 -171.6(8)
C47B Si2 C41 C43 79.5(9)
C4 Si2 C41 C42 177.1(6)
C47 Si2 C41 C42 -66.6(8)
C44 Si2 C41 C42 72.1(7)
C41B Si2 C41 C42 -65.8(10)
C44B Si2 C41 C42 60.0(8)
C47B Si2 C41 C42 -48.9(10)
C4 Si2 C44 C45 42.0(8)
C47 Si2 C44 C45 -91.4(8)
C41B Si2 C44 C45 165.4(7)
C44B Si2 C44 C45 -61.4(13)
C41 Si2 C44 C45 146.2(8)
C47B Si2 C44 C45 -69.4(8)
C4 Si2 C44 C46 173.9(6)
C47 Si2 C44 C46 40.4(9)
C41B Si2 C44 C46 -62.8(8)
C44B Si2 C44 C46 70.4(13)
C41 Si2 C44 C46 -82.0(7)
C47B Si2 C44 C46 62.4(7)
C4 Si2 C47 C49 -36.2(13)
C44 Si2 C47 C49 95.8(13)
C41B Si2 C47 C49 -149.3(13)
C44B Si2 C47 C49 83.0(13)
C41 Si2 C47 C49 -148.9(13)
C47B Si2 C47 C49 53.0(14)
C4 Si2 C47 C48 -162.5(15)
C44 Si2 C47 C48 -30.5(17)
C41B Si2 C47 C48 84.4(15)
C44B Si2 C47 C48 -43.3(16)
C41 Si2 C47 C48 84.7(16)
C47B Si2 C47 C48 -73.3(17)
C4 Si2 C41B C43B 64.5(10)
C47 Si2 C41B C43B 172.4(10)
C44 Si2 C41B C43B -53.2(10)
C44B Si2 C41B C43B -75.5(11)
C41 Si2 C41B C43B -7.0(9)
C47B Si2 C41B C43B -175.1(9)
C4 Si2 C41B C42B -60.0(8)
C47 Si2 C41B C42B 47.8(8)
C44 Si2 C41B C42B -177.7(8)
C44B Si2 C41B C42B 159.9(8)
C41 Si2 C41B C42B -131.5(13)
C47B Si2 C41B C42B 60.4(8)
C4 Si2 C44B C46B 61.7(8)
C47 Si2 C44B C46B -57.8(9)
C44 Si2 C44B C46B 145.3(17)
C41B Si2 C44B C46B -156.6(7)
C41 Si2 C44B C46B 175.8(8)
C47B Si2 C44B C46B -42.4(8)
C4 Si2 C44B C45B -61.3(9)
C47 Si2 C44B C45B 179.3(8)
C44 Si2 C44B C45B 22.3(9)
C41B Si2 C44B C45B 80.5(10)
C41 Si2 C44B C45B 52.8(9)
C47B Si2 C44B C45B -165.3(9)
C4 Si2 C47B C49B 40.4(8)
C47 Si2 C47B C49B -60.4(10)
C44 Si2 C47B C49B 150.9(7)
C41B Si2 C47B C49B -84.7(8)
C44B Si2 C47B C49B 147.6(9)
C41 Si2 C47B C49B -93.0(8)
C4 Si2 C47B C48B 165.4(12)
C47 Si2 C47B C48B 64.5(14)
C44 Si2 C47B C48B -84.2(13)
C41B Si2 C47B C48B 40.3(14)
C44B Si2 C47B C48B -87.5(13)
C41 Si2 C47B C48B 32.0(14)
C2 Si1 C34B C36B -152.8(16)
C34 Si1 C34B C36B -71(4)
C37 Si1 C34B C36B -30.0(18)
C31 Si1 C34B C36B 92.3(15)
C2 Si1 C34B C35B -26.9(18)
C34 Si1 C34B C35B 55(3)
C37 Si1 C34B C35B 95.9(17)
C31 Si1 C34B C35B -141.8(15)
